data_4513704
loop_
_publ_author_name
'Thangavelu, Sonia G.'
'Cahill, Christopher L.'

_publ_section_title
;
 A Family of Uranyl Coordination Polymers Containing O-Donor
 Dicarboxylates and Trispyridyltriazine Guests
;
_journal_issue 1
_journal_name_full 'Crystal Growth &amp; Design'
_journal_page_first 42
_journal_paper_doi 10.1021/acs.cgd.5b00778
_journal_volume 16
_journal_year 2016
_chemical_formula_moiety 'C42 H25 N6 Na O11 U'
_chemical_formula_sum 'C42 H25 N6 Na O11 U'
_chemical_formula_weight 1050.70
_space_group_crystal_system orthorhombic
_space_group_IT_number 29
_space_group_name_Hall 'P 2c -2ac'
_space_group_name_H-M_alt 'P c a 21'
_symmetry_cell_setting orthorhombic
_symmetry_Int_Tables_number 29
_symmetry_space_group_name_Hall 'P 2c -2ac'
_symmetry_space_group_name_H-M 'P c a 21'
_atom_sites_solution_hydrogens geom
_audit_creation_method SHELXL-2013
_cell_angle_alpha 90
_cell_angle_beta 90
_cell_angle_gamma 90
_cell_formula_units_Z 4
_cell_length_a 23.2799(10)
_cell_length_b 8.1784(4)
_cell_length_c 19.5232(8)
_cell_measurement_reflns_used 9853
_cell_measurement_temperature 100(2)
_cell_measurement_theta_max 30.203
_cell_measurement_theta_min 1.749
_cell_volume 3717.1(3)
_computing_cell_refinement 'SAINT, Bruker-AXS'
_computing_data_collection 'APEX, Bruker-AXS'
_computing_data_reduction 'SAINT, Bruker-AXS'
_computing_molecular_graphics 'SHELXL-2013 (Sheldrick, 2013)'
_computing_publication_material 'WINGX (Farrugia, 2013)'
_computing_structure_refinement 'SHELXL-2013 (Sheldrick, 2013)'
_computing_structure_solution 'SHELXS-2013 (Sheldrick, 2013)'
_diffrn_ambient_temperature 100(2)
_diffrn_measured_fraction_theta_full 1.000
_diffrn_measured_fraction_theta_max 0.964
_diffrn_measurement_device_type 'Bruker APEX CCD'
_diffrn_measurement_method 'omega and phi scans'
_diffrn_radiation_type MoK\a
_diffrn_radiation_wavelength 0.71073
_diffrn_reflns_av_R_equivalents 0.0213
_diffrn_reflns_av_unetI/netI 0.0284
_diffrn_reflns_laue_measured_fraction_full 1.000
_diffrn_reflns_laue_measured_fraction_max 0.964
_diffrn_reflns_limit_h_max 32
_diffrn_reflns_limit_h_min -32
_diffrn_reflns_limit_k_max 11
_diffrn_reflns_limit_k_min -11
_diffrn_reflns_limit_l_max 24
_diffrn_reflns_limit_l_min -27
_diffrn_reflns_number 66835
_diffrn_reflns_point_group_measured_fraction_full 1.000
_diffrn_reflns_point_group_measured_fraction_max 0.963
_diffrn_reflns_theta_full 25.500
_diffrn_reflns_theta_max 30.203
_diffrn_reflns_theta_min 1.749
_diffrn_source 'fine-focus sealed tube'
_diffrn_source_type 'Bruker APEX CCD'
_exptl_absorpt_coefficient_mu 4.454
_exptl_absorpt_correction_T_max 0.659
_exptl_absorpt_correction_T_min 0.474
_exptl_absorpt_correction_type multi-scan
_exptl_absorpt_process_details 'SADABS, G. Sheldrick (1999)'
_exptl_crystal_colour yellow
_exptl_crystal_density_diffrn 1.878
_exptl_crystal_density_method 'not measured'
_exptl_crystal_description block
_exptl_crystal_F_000 2040
_exptl_crystal_size_max 0.197
_exptl_crystal_size_mid 0.130
_exptl_crystal_size_min 0.102
_refine_diff_density_max 0.732
_refine_diff_density_min -0.576
_refine_diff_density_rms 0.067
_refine_ls_abs_structure_details
;
 Refined as an inversion twin.
;
_refine_ls_abs_structure_Flack 0.004(4)
_refine_ls_extinction_method none
_refine_ls_goodness_of_fit_ref 1.051
_refine_ls_hydrogen_treatment constr
_refine_ls_matrix_type full
_refine_ls_number_parameters 551
_refine_ls_number_reflns 9853
_refine_ls_number_restraints 1
_refine_ls_restrained_S_all 1.051
_refine_ls_R_factor_all 0.0181
_refine_ls_R_factor_gt 0.0150
_refine_ls_shift/su_max 0.005
_refine_ls_shift/su_mean 0.000
_refine_ls_structure_factor_coef Fsqd
_refine_ls_weighting_details 'w=1/[\s^2^(Fo^2^)+(0.0058P)^2^+1.2804P] where P=(Fo^2^+2Fc^2^)/3'
_refine_ls_weighting_scheme calc
_refine_ls_wR_factor_gt 0.0347
_refine_ls_wR_factor_ref 0.0353
_reflns_Friedel_coverage 0.945
_reflns_friedel_fraction_full 1.000
_reflns_friedel_fraction_max 0.963
_reflns_number_gt 9090
_reflns_number_total 9853
_reflns_threshold_expression 'I > 2\s(I)'
_cod_data_source_file cg5b00778_si_002.cif
_cod_data_source_block compound3
_cod_depositor_comments 'Adding full bibliography for 4513702--4513705.cif.'
_cod_database_code 4513704
_shelx_space_group_comment
;
The symmetry employed for this shelxl refinement is uniquely defined
by the following loop, which should always be used as a source of
symmetry information in preference to the above space-group names.
They are only intended as comments.
;
_shelx_estimated_absorpt_t_min 0.474
_shelx_estimated_absorpt_t_max 0.659
_shelxl_version_number 2013-4

loop_
_space_group_symop_operation_xyz
'x, y, z'
'-x, -y, z+1/2'
'-x+1/2, y, z+1/2'
'x+1/2, -y, z'

loop_
_atom_site_label
_atom_site_type_symbol
_atom_site_fract_x
_atom_site_fract_y
_atom_site_fract_z
_atom_site_U_iso_or_equiv
_atom_site_adp_type
_atom_site_occupancy
_atom_site_site_symmetry_order
_atom_site_calc_flag
_atom_site_refinement_flags_posn
_atom_site_refinement_flags_adp
U1 U 0.39657(2) 0.77835(2) 0.00083(2) 0.01227(3) Uani 1 1 d . .
O5 O 0.52133(9) 1.4388(3) -0.14048(13) 0.0307(6) Uani 1 1 d . .
O1 O 0.36784(7) 0.9795(2) -0.00019(19) 0.0185(3) Uani 1 1 d . .
O8 O 0.38538(10) 0.7976(3) 0.12825(12) 0.0178(5) Uani 1 1 d . .
O7 O 0.46925(10) 0.8665(3) 0.08593(12) 0.0156(5) Uani 1 1 d . .
O10 O 0.48559(9) 0.8984(3) -0.05223(11) 0.0172(4) Uani 1 1 d . .
O6 O 0.50946(10) 1.2778(3) -0.04946(13) 0.0229(5) Uani 1 1 d . .
C19 C 0.10337(14) 0.3857(5) 0.08890(19) 0.0259(7) Uani 1 1 d . .
H19 H 0.0774 0.3267 0.1172 0.031 Uiso 1 1 calc R U
N2 N 0.55304(11) 1.2417(3) 0.14443(15) 0.0174(5) Uani 1 1 d . .
N5 N 0.54230(10) 1.4303(3) 0.23583(14) 0.0176(5) Uani 1 1 d . .
C27 C 0.58390(14) 1.5391(4) 0.03045(17) 0.0211(6) Uani 1 1 d . .
H27 H 0.5444 1.5454 0.0186 0.025 Uiso 1 1 calc R U
O4 O 0.30274(10) 0.6649(3) 0.03558(13) 0.0184(5) Uani 1 1 d . .
C32 C 0.49554(12) 0.9498(4) -0.17438(15) 0.0151(6) Uani 1 1 d . .
N6 N 0.59084(11) 1.5962(3) 0.34428(14) 0.0187(5) Uani 1 1 d . .
H6 H 0.5533 1.5830 0.3429 0.022 Uiso 1 1 calc R U
C22 C 0.18187(11) 0.5572(3) 0.0051(2) 0.0167(6) Uani 1 1 d . .
C21 C 0.19962(13) 0.4804(4) 0.06700(17) 0.0213(7) Uani 1 1 d . .
H21 H 0.2386 0.4880 0.0809 0.026 Uiso 1 1 calc R U
N3 N 0.44024(12) 1.2708(3) 0.11396(15) 0.0192(5) Uani 1 1 d . .
C4 C 0.70478(13) 1.1138(4) 0.13266(18) 0.0237(7) Uani 1 1 d . .
H4 H 0.7208 1.1664 0.1716 0.028 Uiso 1 1 calc R U
C17 C 0.34523(15) 1.3606(4) 0.14369(19) 0.0276(8) Uani 1 1 d . .
H17 H 0.3054 1.3598 0.1333 0.033 Uiso 1 1 calc R U
O9 O 0.41823(11) 0.8108(3) -0.12148(12) 0.0194(5) Uani 1 1 d . .
C15 C 0.42366(13) 1.4384(4) 0.21384(17) 0.0223(7) Uani 1 1 d . .
H15 H 0.4392 1.4945 0.2522 0.027 Uiso 1 1 calc R U
O3 O 0.31596(10) 0.7081(3) -0.07363(13) 0.0221(5) Uani 1 1 d . .
N4 N 0.63306(11) 1.3090(3) 0.21414(14) 0.0189(5) Uani 1 1 d . .
C41 C 0.41871(12) 0.9908(4) 0.25508(15) 0.0148(6) Uani 1 1 d . .
C16 C 0.36532(17) 1.4429(6) 0.2007(2) 0.0279(10) Uani 1 1 d . .
H16 H 0.3398 1.5007 0.2299 0.034 Uiso 1 1 calc R U
O2 O 0.42636(7) 0.5796(2) 0.00161(18) 0.0197(4) Uani 1 1 d . .
C2 C 0.71383(16) 0.9489(5) 0.03299(19) 0.0329(8) Uani 1 1 d . .
H2 H 0.7361 0.8866 0.0016 0.039 Uiso 1 1 calc R U
C1 C 0.65486(15) 0.9672(5) 0.02361(19) 0.0323(8) Uani 1 1 d . .
H1 H 0.6377 0.9147 -0.0147 0.039 Uiso 1 1 calc R U
C36 C 0.64993(15) 0.8421(5) -0.14886(18) 0.0302(8) Uani 1 1 d . .
H36 H 0.6733 0.7836 -0.1174 0.036 Uiso 1 1 calc R U
C23 C 0.22028(12) 0.6404(4) -0.04029(16) 0.0162(6) Uani 1 1 d . .
C11 C 0.67351(15) 1.7246(4) 0.39328(19) 0.0240(7) Uani 1 1 d . .
H11 H 0.6890 1.7992 0.4257 0.029 Uiso 1 1 calc R U
C25 C 0.20010(13) 0.7022(4) -0.10091(17) 0.0196(6) Uani 1 1 d . .
H25 H 0.2263 0.7505 -0.1322 0.023 Uiso 1 1 calc R U
C5 C 0.64637(13) 1.1266(4) 0.11863(17) 0.0187(6) Uani 1 1 d . .
C9 C 0.68468(13) 1.5344(4) 0.30186(17) 0.0226(7) Uani 1 1 d . .
H9 H 0.7082 1.4740 0.2712 0.027 Uiso 1 1 calc R U
C42 C 0.35838(13) 1.0038(4) 0.24671(17) 0.0209(7) Uani 1 1 d . .
H42 H 0.3408 0.9570 0.2074 0.025 Uiso 1 1 calc R U
C20 C 0.16157(15) 0.3959(4) 0.10687(18) 0.0253(7) Uani 1 1 d . .
H20 H 0.1747 0.3433 0.1473 0.030 Uiso 1 1 calc R U
C3 C 0.73936(14) 1.0230(4) 0.08876(18) 0.0263(7) Uani 1 1 d . .
H3 H 0.7794 1.0122 0.0969 0.032 Uiso 1 1 calc R U
C24 C 0.28272(14) 0.6701(5) -0.02475(18) 0.0172(7) Uani 1 1 d . .
C40 C 0.45568(12) 0.9179(4) 0.20539(14) 0.0133(6) Uani 1 1 d . .
C28 C 0.62252(12) 1.4518(3) -0.01240(15) 0.0161(7) Uani 1 1 d . .
C7 C 0.59785(12) 1.4106(4) 0.24806(17) 0.0179(6) Uani 1 1 d . .
C34 C 0.55608(12) 0.9377(4) -0.18463(15) 0.0159(6) Uani 1 1 d . .
C37 C 0.67514(14) 0.9176(5) -0.20604(17) 0.0281(8) Uani 1 1 d . .
H37 H 0.7156 0.9142 -0.2119 0.034 Uiso 1 1 calc R U
C10 C 0.70868(13) 1.6417(4) 0.34833(19) 0.0248(7) Uani 1 1 d . .
H10 H 0.7491 1.6582 0.3493 0.030 Uiso 1 1 calc R U
C30 C 0.53959(13) 1.3604(4) -0.08700(16) 0.0189(6) Uani 1 1 d . .
C8 C 0.62531(16) 1.5167(5) 0.3008(2) 0.0174(7) Uani 1 1 d . .
C26 C 0.14118(13) 0.6956(4) -0.11790(17) 0.0205(7) Uani 1 1 d . .
H26 H 0.1281 0.7407 -0.1599 0.025 Uiso 1 1 calc R U
C18 C 0.3840(2) 1.2791(5) 0.1018(3) 0.0230(10) Uani 1 1 d . .
H18 H 0.3695 1.2261 0.0621 0.028 Uiso 1 1 calc R U
C29 C 0.60316(12) 1.3754(4) -0.07400(16) 0.0169(6) Uani 1 1 d . .
C33 C 0.46184(12) 1.0238(4) -0.22246(15) 0.0168(6) Uani 1 1 d . .
H33 H 0.4216 1.0323 -0.2151 0.020 Uiso 1 1 calc R U
C38 C 0.51400(13) 0.9125(4) 0.21714(16) 0.0165(6) Uani 1 1 d . .
H38 H 0.5384 0.8647 0.1837 0.020 Uiso 1 1 calc R U
C12 C 0.6152(2) 1.6963(6) 0.3898(3) 0.0231(10) Uani 1 1 d . .
H12 H 0.5910 1.7510 0.4216 0.028 Uiso 1 1 calc R U
C39 C 0.43501(14) 0.8561(4) 0.13728(16) 0.0153(6) Uani 1 1 d . .
C13 C 0.52162(12) 1.3397(4) 0.18422(16) 0.0171(6) Uani 1 1 d . .
C35 C 0.59204(13) 0.8520(5) -0.13817(17) 0.0238(7) Uani 1 1 d . .
H35 H 0.5756 0.8008 -0.0991 0.029 Uiso 1 1 calc R U
C31 C 0.46569(15) 0.8811(4) -0.11212(17) 0.0154(7) Uani 1 1 d . .
C6 C 0.60857(13) 1.2301(4) 0.16187(18) 0.0181(6) Uani 1 1 d . .
C14 C 0.45930(12) 1.3503(4) 0.17001(16) 0.0169(6) Uani 1 1 d . .
N1 N 0.62105(12) 1.0535(4) 0.06495(15) 0.0232(6) Uani 1 1 d . .
Na1 Na 0.51440(5) 1.10221(15) 0.04228(6) 0.0189(2) Uani 1 1 d . .
OW1 O 0.80725(19) 0.0766(6) 0.8049(3) 0.0900(14) Uani 1 1 d . .

loop_
_atom_site_aniso_label
_atom_site_aniso_U_11
_atom_site_aniso_U_22
_atom_site_aniso_U_33
_atom_site_aniso_U_23
_atom_site_aniso_U_13
_atom_site_aniso_U_12
U1 0.01170(4) 0.01493(4) 0.01018(4) 0.00001(10) -0.00002(7) -0.00280(3)
O5 0.0158(11) 0.0490(16) 0.0273(14) 0.0217(12) -0.0053(10) -0.0060(10)
O1 0.0198(9) 0.0188(9) 0.0168(8) 0.0035(16) -0.0011(16) -0.0001(6)
O8 0.0160(11) 0.0243(13) 0.0131(11) 0.0005(9) 0.0001(9) -0.0067(9)
O7 0.0132(10) 0.0221(13) 0.0116(12) 0.0003(10) 0.0007(9) -0.0048(9)
O10 0.0156(11) 0.0246(12) 0.0112(10) 0.0002(9) 0.0010(8) -0.0039(8)
O6 0.0179(11) 0.0260(12) 0.0248(13) 0.0085(10) -0.0009(9) -0.0006(9)
C19 0.0254(17) 0.0245(18) 0.0279(19) 0.0071(14) 0.0057(14) -0.0051(13)
N2 0.0156(12) 0.0183(14) 0.0184(14) -0.0007(10) 0.0007(10) -0.0020(9)
N5 0.0149(12) 0.0204(14) 0.0175(13) -0.0029(11) 0.0001(10) -0.0021(9)
C27 0.0154(14) 0.0231(16) 0.0248(17) 0.0014(13) 0.0015(12) 0.0030(12)
O4 0.0154(12) 0.0242(12) 0.0157(13) 0.0027(10) -0.0019(9) -0.0045(10)
C32 0.0150(14) 0.0176(15) 0.0127(14) -0.0016(11) 0.0020(11) -0.0024(11)
N6 0.0122(11) 0.0244(14) 0.0196(14) -0.0031(11) 0.0010(10) -0.0040(10)
C22 0.0157(11) 0.0156(11) 0.0189(16) -0.0001(16) -0.0014(16) -0.0007(9)
C21 0.0188(15) 0.0227(17) 0.0223(16) 0.0026(13) -0.0021(12) -0.0015(12)
N3 0.0207(13) 0.0183(13) 0.0185(14) 0.0011(10) -0.0044(11) -0.0008(10)
C4 0.0187(16) 0.0283(18) 0.0239(17) -0.0037(14) 0.0019(12) 0.0022(13)
C17 0.0213(16) 0.028(2) 0.034(2) -0.0009(16) -0.0091(14) 0.0039(13)
O9 0.0163(12) 0.0297(14) 0.0123(12) -0.0013(10) -0.0008(10) -0.0059(11)
C15 0.0186(16) 0.0246(17) 0.0237(17) -0.0061(13) -0.0029(13) -0.0003(12)
O3 0.0145(11) 0.0357(14) 0.0160(12) -0.0016(10) -0.0008(9) -0.0077(9)
N4 0.0169(13) 0.0215(14) 0.0183(13) -0.0030(10) 0.0013(10) -0.0004(10)
C41 0.0145(13) 0.0205(16) 0.0096(13) 0.0031(11) 0.0001(11) -0.0003(11)
C16 0.0213(19) 0.031(2) 0.031(2) -0.0048(18) -0.0036(16) 0.0049(16)
O2 0.0192(9) 0.0176(9) 0.0222(9) -0.0014(16) 0.0000(14) -0.0004(6)
C2 0.0301(19) 0.039(2) 0.029(2) -0.0059(17) 0.0140(16) 0.0035(16)
C1 0.0303(19) 0.041(2) 0.0259(18) -0.0120(15) 0.0065(14) -0.0024(15)
C36 0.0242(17) 0.050(2) 0.0160(16) 0.0064(16) 0.0022(13) 0.0163(16)
C23 0.0137(13) 0.0169(16) 0.0180(15) -0.0019(11) -0.0003(11) -0.0017(11)
C11 0.0234(16) 0.0254(17) 0.0233(17) -0.0038(14) -0.0053(13) -0.0072(13)
C25 0.0175(15) 0.0244(17) 0.0168(15) 0.0005(12) 0.0009(11) -0.0052(12)
C5 0.0201(15) 0.0176(16) 0.0185(15) -0.0008(12) 0.0048(12) -0.0016(12)
C9 0.0158(15) 0.0302(19) 0.0218(16) -0.0024(13) 0.0006(12) -0.0007(13)
C42 0.0167(15) 0.0326(19) 0.0136(15) 0.0021(13) -0.0028(11) 0.0014(12)
C20 0.0279(18) 0.0264(18) 0.0214(17) 0.0080(14) -0.0010(13) -0.0016(14)
C3 0.0206(16) 0.0280(19) 0.0304(19) 0.0029(15) 0.0086(14) 0.0026(13)
C24 0.0155(16) 0.0195(15) 0.0167(14) -0.0012(12) 0.0007(12) -0.0033(13)
C40 0.0147(14) 0.0153(15) 0.0100(13) 0.0019(11) 0.0005(10) -0.0007(11)
C28 0.0159(12) 0.0159(13) 0.016(2) 0.0027(11) 0.0001(11) 0.0003(10)
C7 0.0157(14) 0.0207(16) 0.0172(15) -0.0008(12) 0.0015(11) -0.0031(11)
C34 0.0160(14) 0.0210(16) 0.0108(14) -0.0010(11) 0.0006(10) 0.0006(11)
C37 0.0160(15) 0.050(2) 0.0180(16) 0.0008(15) 0.0023(12) 0.0094(14)
C10 0.0128(14) 0.0307(19) 0.0309(19) 0.0017(15) -0.0027(12) -0.0048(12)
C30 0.0161(14) 0.0217(17) 0.0189(15) 0.0005(12) -0.0012(12) -0.0002(12)
C8 0.0152(16) 0.0190(18) 0.0179(17) -0.0001(13) 0.0002(13) -0.0021(13)
C26 0.0175(15) 0.0271(18) 0.0169(16) 0.0008(12) -0.0031(12) -0.0004(12)
C18 0.023(2) 0.021(2) 0.025(2) -0.0024(16) -0.0093(18) 0.0016(15)
C29 0.0142(14) 0.0195(16) 0.0170(15) 0.0046(12) -0.0013(11) 0.0005(11)
C33 0.0131(14) 0.0234(17) 0.0139(15) -0.0001(12) -0.0003(11) -0.0004(11)
C38 0.0141(14) 0.0202(16) 0.0153(14) -0.0013(12) -0.0004(11) -0.0008(11)
C12 0.023(2) 0.026(2) 0.020(2) -0.0050(17) -0.0013(16) -0.0026(16)
C39 0.0150(15) 0.0160(17) 0.0151(15) 0.0018(12) -0.0017(12) -0.0023(12)
C13 0.0147(14) 0.0184(15) 0.0182(15) -0.0003(12) 0.0009(11) -0.0018(11)
C35 0.0206(16) 0.037(2) 0.0135(15) 0.0027(14) 0.0027(12) 0.0082(14)
C31 0.0165(15) 0.0175(16) 0.0123(16) -0.0005(13) 0.0032(13) 0.0007(12)
C6 0.0175(15) 0.0180(16) 0.0187(16) -0.0001(12) 0.0024(11) -0.0020(11)
C14 0.0161(14) 0.0150(15) 0.0195(15) 0.0025(12) -0.0032(11) 0.0009(11)
N1 0.0222(14) 0.0279(16) 0.0196(14) -0.0045(12) 0.0045(11) -0.0027(11)
Na1 0.0204(6) 0.0216(6) 0.0148(6) 0.0012(5) 0.0009(5) -0.0052(5)
OW1 0.080(3) 0.101(4) 0.088(3) -0.008(3) 0.006(2) -0.014(3)

loop_
_atom_type_symbol
_atom_type_description
_atom_type_scat_dispersion_real
_atom_type_scat_dispersion_imag
_atom_type_scat_source
C C 0.0033 0.0016 'International Tables Vol C Tables 4.2.6.8 and 6.1.1.4'
H H 0.0000 0.0000 'International Tables Vol C Tables 4.2.6.8 and 6.1.1.4'
N N 0.0061 0.0033 'International Tables Vol C Tables 4.2.6.8 and 6.1.1.4'
O O 0.0106 0.0060 'International Tables Vol C Tables 4.2.6.8 and 6.1.1.4'
U U -9.6767 9.6646 'International Tables Vol C Tables 4.2.6.8 and 6.1.1.4'
Na Na 0.0362 0.0249 'International Tables Vol C Tables 4.2.6.8 and 6.1.1.4'

loop_
_geom_angle_atom_site_label_1
_geom_angle_atom_site_label_2
_geom_angle_atom_site_label_3
_geom_angle
_geom_angle_site_symmetry_1
_geom_angle_site_symmetry_3
O2 U1 O1 179.02(8) . .
O2 U1 O3 95.19(10) . .
O1 U1 O3 85.51(10) . .
O2 U1 O9 91.57(13) . .
O1 U1 O9 88.07(13) . .
O3 U1 O9 66.69(8) . .
O2 U1 O4 89.95(9) . .
O1 U1 O4 91.02(9) . .
O3 U1 O4 52.79(9) . .
O9 U1 O4 119.33(8) . .
O2 U1 O7 89.65(10) . .
O1 U1 O7 89.72(10) . .
O3 U1 O7 172.73(8) . .
O9 U1 O7 118.71(8) . .
O4 U1 O7 121.95(8) . .
O2 U1 O8 95.16(13) . .
O1 U1 O8 85.05(13) . .
O3 U1 O8 121.71(8) . .
O9 U1 O8 168.53(8) . .
O4 U1 O8 70.05(8) . .
O7 U1 O8 52.22(7) . .
O2 U1 O10 92.25(8) . .
O1 U1 O10 86.81(8) . .
O3 U1 O10 118.66(8) . .
O9 U1 O10 52.28(8) . .
O4 U1 O10 171.36(8) . .
O7 U1 O10 66.43(8) . .
O8 U1 O10 118.02(7) . .
O2 U1 C24 94.66(9) . .
O1 U1 C24 86.28(9) . .
O3 U1 C24 26.43(9) . .
O9 U1 C24 93.12(9) . .
O4 U1 C24 26.47(9) . .
O7 U1 C24 147.78(9) . .
O8 U1 C24 95.57(9) . .
O10 U1 C24 144.91(9) . .
O2 U1 C31 93.23(12) . .
O1 U1 C31 86.05(12) . .
O3 U1 C31 92.44(9) . .
O9 U1 C31 26.04(9) . .
O4 U1 C31 145.22(9) . .
O7 U1 C31 92.72(9) . .
O8 U1 C31 143.75(9) . .
O10 U1 C31 26.29(8) . .
C24 U1 C31 118.81(10) . .
O2 U1 C39 94.18(13) . .
O1 U1 C39 85.58(13) . .
O3 U1 C39 147.23(9) . .
O9 U1 C39 144.26(10) . .
O4 U1 C39 95.95(9) . .
O7 U1 C39 26.36(8) . .
O8 U1 C39 25.93(8) . .
O10 U1 C39 92.22(8) . .
C24 U1 C39 121.43(10) . .
C31 U1 C39 118.29(10) . .
O2 U1 Na1 110.30(6) . .
O1 U1 Na1 68.78(6) . .
O3 U1 Na1 145.50(6) . .
O9 U1 Na1 89.08(6) . .
O4 U1 Na1 145.20(6) . .
O7 U1 Na1 35.19(6) . .
O8 U1 Na1 79.89(6) . .
O10 U1 Na1 40.60(5) . .
C24 U1 Na1 154.88(8) . .
C31 U1 Na1 64.15(7) . .
C39 U1 Na1 55.92(7) . .
C39 O8 U1 93.85(19) . .
C39 O7 Na1 127.9(2) . .
C39 O7 U1 94.60(18) . .
Na1 O7 U1 107.47(10) . .
C31 O10 U1 92.02(19) . .
C31 O10 Na1 146.0(2) . .
U1 O10 Na1 99.91(8) . .
C30 O6 Na1 141.8(2) . .
C27 C19 C20 120.0(3) 4_475 .
C27 C19 H19 120.0 4_475 .
C20 C19 H19 120.0 . .
C13 N2 C6 115.0(3) . .
C13 N2 Na1 123.2(2) . .
C6 N2 Na1 121.6(2) . .
C7 N5 C13 114.8(3) . .
C19 C27 C28 120.4(3) 4_575 .
C19 C27 H27 119.8 4_575 .
C28 C27 H27 119.8 . .
C24 O4 U1 93.3(2) . .
C33 C32 C34 120.1(3) . .
C33 C32 C31 117.0(3) . .
C34 C32 C31 122.8(3) . .
C12 N6 C8 117.8(3) . .
C12 N6 H6 121.1 . .
C8 N6 H6 121.1 . .
C21 C22 C28 117.6(3) . 4_475
C21 C22 C23 123.7(3) . .
C28 C22 C23 118.8(4) 4_475 .
C20 C21 C22 121.2(3) . .
C20 C21 H21 119.4 . .
C22 C21 H21 119.4 . .
C18 N3 C14 116.3(3) . .
C18 N3 Na1 125.5(3) . .
C14 N3 Na1 118.1(2) . .
C3 C4 C5 119.0(3) . .
C3 C4 H4 120.5 . .
C5 C4 H4 120.5 . .
C16 C17 C18 119.2(4) . .
C16 C17 H17 120.4 . .
C18 C17 H17 120.4 . .
C31 O9 U1 95.08(19) . .
C16 C15 C14 119.0(3) . .
C16 C15 H15 120.5 . .
C14 C15 H15 120.5 . .
C24 O3 U1 94.5(2) . .
C6 N4 C7 114.5(3) . .
C42 C41 C40 123.4(3) . .
C42 C41 C34 117.9(3) . 2_675
C40 C41 C34 118.7(3) . 2_675
C17 C16 C15 118.0(4) . .
C17 C16 H16 121.0 . .
C15 C16 H16 121.0 . .
C3 C2 C1 118.7(3) . .
C3 C2 H2 120.6 . .
C1 C2 H2 120.6 . .
N1 C1 C2 124.1(4) . .
N1 C1 H1 118.0 . .
C2 C1 H1 118.0 . .
C35 C36 C37 120.5(3) . .
C35 C36 H36 119.7 . .
C37 C36 H36 119.7 . .
C25 C23 C22 119.8(3) . .
C25 C23 C24 116.5(3) . .
C22 C23 C24 123.7(3) . .
C10 C11 C12 118.1(4) . .
C10 C11 H11 121.0 . .
C12 C11 H11 121.0 . .
C23 C25 C26 121.5(3) . .
C23 C25 H25 119.3 . .
C26 C25 H25 119.3 . .
N1 C5 C4 123.3(3) . .
N1 C5 C6 115.9(3) . .
C4 C5 C6 120.7(3) . .
C10 C9 C8 118.6(3) . .
C10 C9 H9 120.7 . .
C8 C9 H9 120.7 . .
C37 C42 C41 121.5(3) 2_675 .
C37 C42 H42 119.3 2_675 .
C41 C42 H42 119.3 . .
C21 C20 C19 120.9(3) . .
C21 C20 H20 119.5 . .
C19 C20 H20 119.5 . .
C2 C3 C4 118.1(3) . .
C2 C3 H3 120.9 . .
C4 C3 H3 120.9 . .
O4 C24 O3 118.9(3) . .
O4 C24 C23 122.5(3) . .
O3 C24 C23 118.5(3) . .
O4 C24 U1 60.24(17) . .
O3 C24 U1 59.06(17) . .
C23 C24 U1 171.1(2) . .
C38 C40 C41 119.6(3) . .
C38 C40 C39 116.9(3) . .
C41 C40 C39 123.3(3) . .
C27 C28 C22 119.9(3) . 4_575
C27 C28 C29 121.1(3) . .
C22 C28 C29 119.1(3) 4_575 .
N5 C7 N4 125.6(3) . .
N5 C7 C8 118.2(3) . .
N4 C7 C8 116.1(3) . .
C35 C34 C32 121.8(3) . .
C35 C34 C41 118.9(3) . 2_674
C32 C34 C41 119.3(3) . 2_674
C42 C37 C36 120.3(3) 2_674 .
C42 C37 H37 119.9 2_674 .
C36 C37 H37 119.9 . .
C11 C10 C9 119.4(3) . .
C11 C10 H10 120.3 . .
C9 C10 H10 120.3 . .
O6 C30 O5 124.7(3) . .
O6 C30 C29 120.6(3) . .
O5 C30 C29 114.7(3) . .
N6 C8 C9 122.5(3) . .
N6 C8 C7 117.7(3) . .
C9 C8 C7 119.8(3) . .
C29 C26 C25 120.0(3) 4_475 .
C29 C26 H26 120.0 4_475 .
C25 C26 H26 120.0 . .
N3 C18 C17 123.9(4) . .
N3 C18 H18 118.0 . .
C17 C18 H18 118.0 . .
C26 C29 C28 120.7(3) 4_575 .
C26 C29 C30 119.9(3) 4_575 .
C28 C29 C30 119.2(3) . .
C32 C33 C38 120.7(3) . 2_674
C32 C33 H33 119.6 . .
C38 C33 H33 119.6 2_674 .
C40 C38 C33 121.5(3) . 2_675
C40 C38 H38 119.3 . .
C33 C38 H38 119.3 2_675 .
N6 C12 C11 123.6(4) . .
N6 C12 H12 118.2 . .
C11 C12 H12 118.2 . .
O8 C39 O7 119.0(3) . .
O8 C39 C40 123.0(3) . .
O7 C39 C40 118.0(3) . .
O8 C39 U1 60.22(17) . .
O7 C39 U1 59.03(16) . .
C40 C39 U1 173.0(2) . .
N2 C13 N5 124.9(3) . .
N2 C13 C14 117.6(3) . .
N5 C13 C14 117.4(3) . .
C36 C35 C34 120.9(3) . .
C36 C35 H35 119.6 . .
C34 C35 H35 119.6 . .
O9 C31 O10 120.4(3) . .
O9 C31 C32 117.2(3) . .
O10 C31 C32 122.3(3) . .
O9 C31 U1 58.88(17) . .
O10 C31 U1 61.69(16) . .
C32 C31 U1 172.3(2) . .
N4 C6 N2 124.9(3) . .
N4 C6 C5 117.2(3) . .
N2 C6 C5 117.9(3) . .
N3 C14 C15 123.5(3) . .
N3 C14 C13 116.5(3) . .
C15 C14 C13 120.0(3) . .
C1 N1 C5 116.7(3) . .
C1 N1 Na1 123.6(2) . .
C5 N1 Na1 119.5(2) . .
O6 Na1 O7 140.44(10) . .
O6 Na1 N2 111.05(10) . .
O7 Na1 N2 104.39(9) . .
O6 Na1 N1 106.33(10) . .
O7 Na1 N1 104.10(10) . .
N2 Na1 N1 65.00(9) . .
O6 Na1 O10 80.39(9) . .
O7 Na1 O10 67.25(8) . .
N2 Na1 O10 166.72(10) . .
N1 Na1 O10 106.05(9) . .
O6 Na1 N3 93.12(10) . .
O7 Na1 N3 86.75(9) . .
N2 Na1 N3 64.18(9) . .
N1 Na1 N3 129.15(10) . .
O10 Na1 N3 123.55(9) . .
O6 Na1 U1 103.15(7) . .
O7 Na1 U1 37.34(6) . .
N2 Na1 U1 137.60(7) . .
N1 Na1 U1 127.90(8) . .
O10 Na1 U1 39.49(5) . .
N3 Na1 U1 90.28(7) . .

loop_
_geom_bond_atom_site_label_1
_geom_bond_atom_site_label_2
_geom_bond_distance
_geom_bond_site_symmetry_2
U1 O2 1.7670(17) .
U1 O1 1.7758(17) .
U1 O3 2.442(2) .
U1 O9 2.455(2) .
U1 O4 2.468(2) .
U1 O7 2.479(2) .
U1 O8 2.506(2) .
U1 O10 2.516(2) .
U1 C24 2.839(3) .
U1 C31 2.856(3) .
U1 C39 2.881(3) .
U1 Na1 3.8980(12) .
O5 C30 1.297(4) .
O8 C39 1.263(4) .
O7 C39 1.284(4) .
O7 Na1 2.355(3) .
O10 C31 1.266(4) .
O10 Na1 2.575(3) .
O6 C30 1.218(4) .
O6 Na1 2.299(3) .
C19 C27 1.373(5) 4_475
C19 C20 1.402(5) .
C19 H19 0.9500 .
N2 C13 1.335(4) .
N2 C6 1.340(4) .
N2 Na1 2.467(3) .
N5 C7 1.325(4) .
N5 C13 1.340(4) .
C27 C19 1.373(5) 4_575
C27 C28 1.421(4) .
C27 H27 0.9500 .
O4 C24 1.267(4) .
C32 C33 1.365(4) .
C32 C34 1.427(4) .
C32 C31 1.509(4) .
N6 C12 1.335(5) .
N6 C8 1.336(5) .
N6 H6 0.8800 .
C22 C21 1.423(5) .
C22 C28 1.425(4) 4_475
C22 C23 1.431(5) .
C21 C20 1.367(4) .
C21 H21 0.9500 .
N3 C18 1.333(6) .
N3 C14 1.348(4) .
N3 Na1 2.616(3) .
C4 C3 1.391(4) .
C4 C5 1.391(4) .
C4 H4 0.9500 .
C17 C16 1.382(5) .
C17 C18 1.388(6) .
C17 H17 0.9500 .
O9 C31 1.259(4) .
C15 C16 1.383(5) .
C15 C14 1.393(4) .
C15 H15 0.9500 .
O3 C24 1.267(4) .
N4 C6 1.335(4) .
N4 C7 1.342(4) .
C41 C42 1.418(4) .
C41 C40 1.427(4) .
C41 C34 1.439(4) 2_675
C16 H16 0.9500 .
C2 C3 1.380(5) .
C2 C1 1.393(5) .
C2 H2 0.9500 .
C1 N1 1.330(4) .
C1 H1 0.9500 .
C36 C35 1.366(4) .
C36 C37 1.404(5) .
C36 H36 0.9500 .
C23 C25 1.370(4) .
C23 C24 1.505(4) .
C11 C10 1.379(5) .
C11 C12 1.379(6) .
C11 H11 0.9500 .
C25 C26 1.412(4) .
C25 H25 0.9500 .
C5 N1 1.343(4) .
C5 C6 1.485(4) .
C9 C10 1.380(5) .
C9 C8 1.390(5) .
C9 H9 0.9500 .
C42 C37 1.368(5) 2_675
C42 H42 0.9500 .
C20 H20 0.9500 .
C3 H3 0.9500 .
C40 C38 1.378(4) .
C40 C39 1.502(4) .
C28 C22 1.425(4) 4_575
C28 C29 1.428(4) .
C7 C8 1.491(5) .
C34 C35 1.419(4) .
C34 C41 1.439(4) 2_674
C37 C42 1.368(5) 2_674
C37 H37 0.9500 .
C10 H10 0.9500 .
C30 C29 1.507(4) .
C26 C29 1.362(4) 4_475
C26 H26 0.9500 .
C18 H18 0.9500 .
C29 C26 1.362(4) 4_575
C33 C38 1.407(4) 2_674
C33 H33 0.9500 .
C38 C33 1.407(4) 2_675
C38 H38 0.9500 .
C12 H12 0.9500 .
C13 C14 1.480(4) .
C35 H35 0.9500 .
N1 Na1 2.553(3) .
